data_4336629
loop_
_publ_author_name
'Mei Wang'
'Thomas Weyherm\"uller'
'Jason England'
'Karl Wieghardt'

_publ_section_title
;
 Molecular and Electronic Structures of Six-Coordinate "Low-Valent"
 [M(Mebpy)3]0 (M = Ti, V, Cr, Mo) and [M(tpy)2]0 (M = Ti, V, Cr), and
 Seven-Coordinate [MoF(Mebpy)3](PF6) and [MX(tpy)2](PF6) (M = Mo, X = Cl
 and M = W, X = F)
;
_journal_name_full 'Inorganic Chemistry'
_journal_page_first 12763
_journal_page_last 12776
_journal_paper_doi 10.1021/ic402037e
_journal_volume 52
_journal_year 2013
_chemical_compound_source 'tetrahydrofuran, pentane'
_chemical_formula_moiety 'C36 H36 F Mo N6, F6 P'
_chemical_formula_sum 'C36 H36 F7 Mo N6 P'
_chemical_formula_weight 812.62
_chemical_name_systematic
; 
 ? 
;
_space_group_IT_number 62
_symmetry_cell_setting orthorhombic
_symmetry_space_group_name_Hall '-P 2ac 2n'
_symmetry_space_group_name_H-M 'P n m a'
_atom_sites_solution_hydrogens geom
_atom_sites_solution_primary direct
_atom_sites_solution_secondary difmap
_audit_block_code WGT-WM-018-01
_audit_creation_date 2013-01-15
_audit_creation_method SHELXL-97
_cell_angle_alpha 90.00
_cell_angle_beta 90.00
_cell_angle_gamma 90.00
_cell_formula_units_Z 4
_cell_length_a 29.229(9)
_cell_length_b 11.794(4)
_cell_length_c 13.227(4)
_cell_measurement_reflns_used 9932
_cell_measurement_temperature 100(2)
_cell_measurement_theta_max 28.4422
_cell_measurement_theta_min 2.2289
_cell_volume 4560(3)
_computing_cell_refinement 'SAINT software (Bruker AXS, 2004)'
_computing_data_collection 'APEX2 (Bruker AXS, 2008)'
_computing_data_reduction 'SAINT software (Bruker AXS, 2004)'
_computing_structure_refinement 'SHELXL-97 (Sheldrick, 1997)'
_computing_structure_solution 'SHELXS-97 (Sheldrick, 1990)'
_diffrn_ambient_temperature 100(2)
_diffrn_detector_area_resol_mean 66.67
_diffrn_measured_fraction_theta_full 1.000
_diffrn_measured_fraction_theta_max 1.000
_diffrn_measurement_device_type 'Bruker-AXS Kappa Mach3 APEX-II'
_diffrn_measurement_method 'CCD \f- and \w-scans'
_diffrn_radiation_monochromator 'Incoatec Helios mirrors'
_diffrn_radiation_source '0.2 x 2mm^2^ focus rotating anode'
_diffrn_radiation_type MoK\a
_diffrn_radiation_wavelength 0.71073
_diffrn_reflns_av_R_equivalents 0.1190
_diffrn_reflns_av_sigmaI/netI 0.0416
_diffrn_reflns_limit_h_max 34
_diffrn_reflns_limit_h_min -34
_diffrn_reflns_limit_k_max 14
_diffrn_reflns_limit_k_min -14
_diffrn_reflns_limit_l_max 15
_diffrn_reflns_limit_l_min -15
_diffrn_reflns_number 77233
_diffrn_reflns_theta_full 25.00
_diffrn_reflns_theta_max 25.00
_diffrn_reflns_theta_min 1.39
_exptl_absorpt_coefficient_mu 0.379
_exptl_absorpt_correction_T_max 0.96678
_exptl_absorpt_correction_T_min 0.93705
_exptl_absorpt_correction_type gaussian
_exptl_absorpt_process_details 'SADABS (Bruker AXS, 2008)'
_exptl_crystal_density_diffrn 1.184
_exptl_crystal_F_000 1656
_exptl_crystal_size_max 0.36
_exptl_crystal_size_mid 0.08
_exptl_crystal_size_min 0.03
_platon_squeeze_details
;
;
_refine_diff_density_max 2.941
_refine_diff_density_min -2.217
_refine_diff_density_rms 0.160
_refine_ls_extinction_method none
_refine_ls_goodness_of_fit_ref 1.166
_refine_ls_hydrogen_treatment constr
_refine_ls_matrix_type full
_refine_ls_number_parameters 244
_refine_ls_number_reflns 4225
_refine_ls_number_restraints 0
_refine_ls_restrained_S_all 1.166
_refine_ls_R_factor_all 0.1114
_refine_ls_R_factor_gt 0.1017
_refine_ls_shift/su_max 0.001
_refine_ls_shift/su_mean 0.000
_refine_ls_structure_factor_coef Fsqd
_refine_ls_weighting_details 'calc w=1/[\s^2^(Fo^2^)+(0.0667P)^2^+60.0080P] where P=(Fo^2^+2Fc^2^)/3'
_refine_ls_weighting_scheme calc
_refine_ls_wR_factor_gt 0.2363
_refine_ls_wR_factor_ref 0.2419
_reflns_number_gt 3823
_reflns_number_total 4225
_reflns_threshold_expression >2sigma(I)
_cod_data_source_file ic402037e_si_002_4.cif
_cod_data_source_block 5
_cod_database_code 4336629

loop_
_symmetry_equiv_pos_as_xyz
'x, y, z'
'-x+1/2, -y, z+1/2'
'-x, y+1/2, -z'
'x+1/2, -y+1/2, -z+1/2'
'-x, -y, -z'
'x-1/2, y, -z-1/2'
'x, -y-1/2, z'
'-x-1/2, y-1/2, z-1/2'

loop_
_atom_site_label
_atom_site_type_symbol
_atom_site_fract_x
_atom_site_fract_y
_atom_site_fract_z
_atom_site_U_iso_or_equiv
_atom_site_adp_type
_atom_site_occupancy
_atom_site_symmetry_multiplicity
_atom_site_calc_flag
_atom_site_refinement_flags
Mo Mo 0.89607(3) 0.7500 0.56277(6) 0.0216(3) Uani 1 2 d S
F1 F 0.9637(2) 0.7500 0.6193(4) 0.0315(15) Uani 1 2 d S
N1 N 0.84167(18) 0.8624(5) 0.5085(4) 0.0199(12) Uani 1 1 d .
C2 C 0.8007(2) 0.8754(7) 0.5547(6) 0.0317(17) Uani 1 1 d .
H2 H 0.7962 0.8418 0.6192 0.038 Uiso 1 1 calc R
C3 C 0.7649(3) 0.9352(8) 0.5120(7) 0.043(2) Uani 1 1 d .
H3 H 0.7364 0.9390 0.5462 0.052 Uiso 1 1 calc R
C4 C 0.7702(3) 0.9902(9) 0.4194(8) 0.053(3) Uani 1 1 d .
C5 C 0.8136(3) 0.9875(7) 0.3776(7) 0.038(2) Uani 1 1 d .
H5 H 0.8196 1.0302 0.3182 0.045 Uiso 1 1 calc R
C6 C 0.8488(2) 0.9239(6) 0.4201(6) 0.0268(17) Uani 1 1 d .
C7 C 0.8961(3) 0.9289(7) 0.3908(6) 0.0296(17) Uani 1 1 d .
C8 C 0.9125(3) 0.9983(7) 0.3122(6) 0.0333(18) Uani 1 1 d .
H8 H 0.8914 1.0371 0.2699 0.040 Uiso 1 1 calc R
C9 C 0.9589(3) 1.0106(7) 0.2957(6) 0.0315(18) Uani 1 1 d .
C10 C 0.9879(3) 0.9496(7) 0.3612(6) 0.0302(17) Uani 1 1 d .
H10 H 1.0202 0.9559 0.3534 0.036 Uiso 1 1 calc R
C11 C 0.9707(2) 0.8818(7) 0.4356(6) 0.0323(18) Uani 1 1 d .
H11 H 0.9915 0.8419 0.4776 0.039 Uiso 1 1 calc R
N12 N 0.92487(19) 0.8683(5) 0.4528(4) 0.0219(13) Uani 1 1 d .
C13 C 0.7319(3) 1.0571(13) 0.3709(11) 0.092(5) Uani 1 1 d .
H13A H 0.7025 1.0332 0.3996 0.138 Uiso 1 1 calc R
H13B H 0.7318 1.0433 0.2978 0.138 Uiso 1 1 calc R
H13C H 0.7365 1.1381 0.3837 0.138 Uiso 1 1 calc R
C14 C 0.9781(3) 1.0853(8) 0.2132(8) 0.049(3) Uani 1 1 d .
H14A H 0.9913 1.0379 0.1597 0.074 Uiso 1 1 calc R
H14B H 1.0019 1.1345 0.2414 0.074 Uiso 1 1 calc R
H14C H 0.9535 1.1321 0.1848 0.074 Uiso 1 1 calc R
N21 N 0.88674(19) 0.8601(5) 0.6892(4) 0.0212(13) Uani 1 1 d .
C22 C 0.8861(2) 0.9751(7) 0.6846(6) 0.0301(18) Uani 1 1 d .
H22 H 0.8819 1.0098 0.6204 0.036 Uiso 1 1 calc R
C23 C 0.8911(3) 1.0445(7) 0.7677(7) 0.037(2) Uani 1 1 d .
H23 H 0.8906 1.1245 0.7599 0.044 Uiso 1 1 calc R
C24 C 0.8971(3) 0.9959(9) 0.8646(6) 0.045(2) Uani 1 1 d .
C25 C 0.8977(3) 0.8801(9) 0.8700(6) 0.040(2) Uani 1 1 d .
H25 H 0.9015 0.8447 0.9340 0.048 Uiso 1 1 calc R
C26 C 0.8928(2) 0.8118(7) 0.7834(5) 0.0308(18) Uani 1 1 d .
C33 C 0.9023(4) 1.0677(12) 0.9576(7) 0.073(4) Uani 1 1 d .
H33A H 0.8788 1.1270 0.9577 0.110 Uiso 1 1 calc R
H33B H 0.9327 1.1028 0.9580 0.110 Uiso 1 1 calc R
H33C H 0.8987 1.0202 1.0179 0.110 Uiso 1 1 calc R
P40 P 0.67053(11) 0.7500 0.6581(2) 0.0362(8) Uani 1 2 d S
F41 F 0.67000(17) 0.6151(5) 0.6567(3) 0.0447(13) Uani 1 1 d .
F42 F 0.7232(2) 0.7500 0.6920(6) 0.0458(18) Uani 1 2 d S
F43 F 0.6572(3) 0.7500 0.7783(6) 0.054(2) Uani 1 2 d S
F44 F 0.6170(3) 0.7500 0.6336(8) 0.067(3) Uani 1 2 d S
F45 F 0.6817(3) 0.7500 0.5402(5) 0.0451(18) Uani 1 2 d S

loop_
_atom_site_aniso_label
_atom_site_aniso_U_11
_atom_site_aniso_U_22
_atom_site_aniso_U_33
_atom_site_aniso_U_23
_atom_site_aniso_U_13
_atom_site_aniso_U_12
Mo 0.0214(5) 0.0275(5) 0.0158(4) 0.000 0.0002(4) 0.000
F1 0.042(4) 0.037(4) 0.015(3) 0.000 0.019(3) 0.000
N1 0.021(3) 0.014(3) 0.025(3) 0.000(2) 0.001(2) -0.004(2)
C2 0.030(4) 0.036(4) 0.030(4) 0.006(4) 0.000(3) -0.005(3)
C3 0.023(4) 0.046(5) 0.060(6) 0.026(5) 0.012(4) 0.004(4)
C4 0.023(4) 0.058(6) 0.077(7) 0.045(6) -0.001(4) 0.004(4)
C5 0.029(4) 0.038(5) 0.046(5) 0.027(4) -0.004(4) -0.009(4)
C6 0.032(4) 0.022(4) 0.027(4) 0.013(3) -0.003(3) -0.005(3)
C7 0.027(4) 0.038(5) 0.024(4) -0.005(3) 0.001(3) 0.003(3)
C8 0.033(4) 0.030(4) 0.037(4) 0.016(4) -0.001(3) 0.006(3)
C9 0.029(4) 0.029(4) 0.037(4) 0.004(4) 0.005(3) -0.005(3)
C10 0.024(4) 0.024(4) 0.043(5) -0.004(4) 0.005(3) 0.001(3)
C11 0.023(4) 0.047(5) 0.028(4) 0.000(4) 0.001(3) 0.002(3)
N12 0.028(3) 0.019(3) 0.019(3) -0.004(2) -0.003(2) -0.001(2)
C13 0.027(5) 0.134(13) 0.116(11) 0.080(10) 0.004(6) 0.024(6)
C14 0.033(4) 0.043(5) 0.072(7) 0.024(5) 0.012(4) 0.009(4)
N21 0.027(3) 0.020(3) 0.017(3) -0.004(2) 0.001(2) -0.001(2)
C22 0.021(4) 0.036(5) 0.033(4) -0.016(4) 0.010(3) -0.005(3)
C23 0.025(4) 0.032(4) 0.053(5) -0.013(4) 0.016(4) -0.006(3)
C24 0.029(4) 0.074(7) 0.032(4) -0.028(5) 0.010(4) -0.013(4)
C25 0.030(4) 0.068(7) 0.023(4) -0.007(4) 0.009(3) -0.003(4)
C26 0.022(3) 0.053(5) 0.017(4) -0.005(3) 0.004(3) 0.005(4)
C33 0.072(7) 0.109(10) 0.038(6) -0.052(6) 0.016(5) -0.026(7)
P40 0.0410(17) 0.046(2) 0.0218(15) 0.000 0.0066(13) 0.000
F41 0.051(3) 0.056(3) 0.027(2) -0.008(2) 0.003(2) 0.000(3)
F42 0.044(4) 0.041(4) 0.053(5) 0.000 -0.007(3) 0.000
F43 0.071(5) 0.059(5) 0.033(4) 0.000 0.010(4) 0.000
F44 0.047(5) 0.067(6) 0.086(7) 0.000 0.006(4) 0.000
F45 0.061(5) 0.055(5) 0.020(3) 0.000 0.006(3) 0.000

loop_
_atom_type_symbol
_atom_type_description
_atom_type_scat_dispersion_real
_atom_type_scat_dispersion_imag
_atom_type_scat_source
C C 0.0033 0.0016 'International Tables Vol C Tables 4.2.6.8 and 6.1.1.4'
H H 0.0000 0.0000 'International Tables Vol C Tables 4.2.6.8 and 6.1.1.4'
N N 0.0061 0.0033 'International Tables Vol C Tables 4.2.6.8 and 6.1.1.4'
F F 0.0171 0.0103 'International Tables Vol C Tables 4.2.6.8 and 6.1.1.4'
P P 0.1023 0.0942 'International Tables Vol C Tables 4.2.6.8 and 6.1.1.4'
Mo Mo -1.6832 0.6857 'International Tables Vol C Tables 4.2.6.8 and 6.1.1.4'

loop_
_geom_angle_atom_site_label_1
_geom_angle_atom_site_label_2
_geom_angle_atom_site_label_3
_geom_angle
_geom_angle_site_symmetry_1
_geom_angle_site_symmetry_3
F1 Mo N21 80.95(19) . .
F1 Mo N21 80.95(19) . 7_575
N21 Mo N21 74.9(3) . 7_575
F1 Mo N12 82.81(18) . .
N21 Mo N12 100.5(2) . .
N21 Mo N12 163.6(2) 7_575 .
F1 Mo N12 82.81(18) . 7_575
N21 Mo N12 163.6(2) . 7_575
N21 Mo N12 100.5(2) 7_575 7_575
N12 Mo N12 79.4(3) . 7_575
F1 Mo N1 142.61(14) . 7_575
N21 Mo N1 122.1(2) . 7_575
N21 Mo N1 78.2(2) 7_575 7_575
N12 Mo N1 116.6(2) . 7_575
N12 Mo N1 71.0(2) 7_575 7_575
F1 Mo N1 142.61(14) . .
N21 Mo N1 78.2(2) . .
N21 Mo N1 122.1(2) 7_575 .
N12 Mo N1 71.0(2) . .
N12 Mo N1 116.6(2) 7_575 .
N1 Mo N1 74.5(3) 7_575 .
C2 N1 C6 116.9(6) . .
C2 N1 Mo 124.3(5) . .
C6 N1 Mo 118.8(4) . .
N1 C2 C3 122.9(7) . .
C2 C3 C4 120.9(8) . .
C5 C4 C3 116.1(7) . .
C5 C4 C13 121.4(8) . .
C3 C4 C13 122.3(8) . .
C4 C5 C6 121.9(7) . .
C5 C6 N1 120.8(7) . .
C5 C6 C7 125.3(7) . .
N1 C6 C7 113.1(6) . .
N12 C7 C8 122.4(7) . .
N12 C7 C6 113.9(7) . .
C8 C7 C6 123.4(7) . .
C9 C8 C7 120.8(7) . .
C8 C9 C10 116.1(7) . .
C8 C9 C14 122.6(7) . .
C10 C9 C14 121.3(7) . .
C11 C10 C9 121.3(7) . .
C10 C11 N12 123.4(7) . .
C11 N12 C7 116.1(6) . .
C11 N12 Mo 124.2(5) . .
C7 N12 Mo 119.6(5) . .
C22 N21 C26 117.0(7) . .
C22 N21 Mo 125.1(5) . .
C26 N21 Mo 116.0(5) . .
N21 C22 C23 123.8(8) . .
C22 C23 C24 119.7(8) . .
C25 C24 C23 116.9(8) . .
C25 C24 C33 121.3(10) . .
C23 C24 C33 121.8(10) . .
C24 C25 C26 121.9(8) . .
N21 C26 C25 120.7(8) . .
N21 C26 C26 114.4(4) . 7_575
C25 C26 C26 124.9(5) . 7_575
F41 P40 F41 178.3(5) . 7_575
F41 P40 F45 89.5(2) . .
F41 P40 F45 89.5(2) 7_575 .
F41 P40 F44 89.3(2) . .
F41 P40 F44 89.3(2) 7_575 .
F45 P40 F44 90.2(5) . .
F41 P40 F42 90.7(2) . .
F41 P40 F42 90.7(2) 7_575 .
F45 P40 F42 94.4(4) . .
F44 P40 F42 175.4(5) . .
F41 P40 F43 90.5(2) . .
F41 P40 F43 90.5(2) 7_575 .
F45 P40 F43 178.0(5) . .
F44 P40 F43 87.9(5) . .
F42 P40 F43 87.6(4) . .

loop_
_geom_bond_atom_site_label_1
_geom_bond_atom_site_label_2
_geom_bond_distance
_geom_bond_site_symmetry_2
Mo F1 2.114(7) .
Mo N21 2.135(6) .
Mo N21 2.135(6) 7_575
Mo N12 2.185(6) .
Mo N12 2.185(6) 7_575
Mo N1 2.191(6) 7_575
Mo N1 2.191(6) .
N1 C2 1.354(9) .
N1 C6 1.391(9) .
C2 C3 1.381(11) .
C3 C4 1.394(12) .
C4 C5 1.386(12) .
C4 C13 1.512(12) .
C5 C6 1.390(11) .
C6 C7 1.439(10) .
C7 N12 1.375(10) .
C7 C8 1.407(11) .
C8 C9 1.383(11) .
C9 C10 1.409(11) .
C9 C14 1.510(11) .
C10 C11 1.366(11) .
C11 N12 1.366(9) .
N21 C22 1.358(10) .
N21 C26 1.382(9) .
C22 C23 1.378(11) .
C23 C24 1.415(13) .
C24 C25 1.368(14) .
C24 C33 1.501(11) .
C25 C26 1.408(11) .
C26 C26 1.457(17) 7_575
P40 F41 1.591(6) .
P40 F41 1.591(6) 7_575
P40 F45 1.593(7) .
P40 F44 1.599(9) .
P40 F42 1.604(8) .
P40 F43 1.638(8) .

loop_
_platon_squeeze_void_nr
_platon_squeeze_void_average_x
_platon_squeeze_void_average_y
_platon_squeeze_void_average_z
_platon_squeeze_void_volume
_platon_squeeze_void_count_electrons
_platon_squeeze_void_content
1 0.040 0.250 0.750 727 262 diethylether
2 0.279 0.750 0.250 725 265 diethylether
